data_7204186
loop_
_publ_author_name
'Varinder K. Aggarwal'
'R\'emy Angelaud'
'Dominique Bihan'
'Paul Blackburn'
'Robin Fieldhouse'
'Silvia J. Fonquerna'
'Gair D. Ford'
'George Hynd'
'Elfyn Jones'
'Ray V. H. Jones'
'Philippe Jubault'
'Matthew J. Palmer'
'Paul D. Ratcliffe'
'Harry Adams'

_publ_section_title
;
 Synthesis and evaluation of a broad range of chiral sulfides for
 asymmetric sulfur ylide epoxidation of aldehydes
;
_journal_issue 20
_journal_name_full 'J. Chem. Soc., Perkin Trans. 1'
_journal_page_first 2604
_journal_page_last 2622
_journal_paper_doi 10.1039/b105416n
_journal_year 2001
_chemical_formula_sum 'C15 H26 O S'
_chemical_formula_weight 254.42
_chemical_name_systematic
; 
? 
;
_space_group_IT_number 19
_symmetry_cell_setting orthorhombic
_symmetry_space_group_name_Hall 'P 2ac 2ab'
_symmetry_space_group_name_H-M 'P 21 21 21'
_atom_sites_solution_hydrogens geom
_atom_sites_solution_primary direct
_atom_sites_solution_secondary difmap
_audit_creation_method SHELXL-97
_cell_angle_alpha 90.00
_cell_angle_beta 90.00
_cell_angle_gamma 90.00
_cell_formula_units_Z 4
_cell_length_a 7.5509(7)
_cell_length_b 7.9475(8)
_cell_length_c 23.423(2)
_cell_measurement_temperature 150(2)
_cell_volume 1405.6(2)
_computing_cell_refinement 'Bruker SMART'
_computing_data_collection 'Bruker SMART'
_computing_data_reduction 'Bruker SHELXTL'
_computing_molecular_graphics 'Bruker SHELXTL'
_computing_publication_material 'Bruker SHELXTL'
_computing_structure_refinement 'SHELXL-97 (Sheldrick, 1997)'
_computing_structure_solution 'SHELXS-97 (Sheldrick, 1990)'
_diffrn_ambient_temperature 150(2)
_diffrn_measured_fraction_theta_full 0.996
_diffrn_measured_fraction_theta_max 0.996
_diffrn_measurement_device_type 'CCD area detector'
_diffrn_measurement_method 'phi and omega scans'
_diffrn_radiation_monochromator graphite
_diffrn_radiation_source 'fine-focus sealed tube'
_diffrn_radiation_type MoK\a
_diffrn_radiation_wavelength 0.71073
_diffrn_reflns_av_R_equivalents 0.1054
_diffrn_reflns_av_sigmaI/netI 0.0725
_diffrn_reflns_limit_h_max 8
_diffrn_reflns_limit_h_min -8
_diffrn_reflns_limit_k_max 4
_diffrn_reflns_limit_k_min -8
_diffrn_reflns_limit_l_max 26
_diffrn_reflns_limit_l_min -26
_diffrn_reflns_number 6196
_diffrn_reflns_theta_full 23.33
_diffrn_reflns_theta_max 23.33
_diffrn_reflns_theta_min 1.74
_exptl_absorpt_coefficient_mu 0.214
_exptl_absorpt_correction_T_max 0.9789
_exptl_absorpt_correction_T_min 0.9706
_exptl_absorpt_correction_type semi-empirical
_exptl_crystal_colour colourless
_exptl_crystal_density_diffrn 1.202
_exptl_crystal_density_method 'not measured'
_exptl_crystal_description plate
_exptl_crystal_F_000 560
_exptl_crystal_size_max 0.14
_exptl_crystal_size_mid 0.14
_exptl_crystal_size_min 0.10
_refine_diff_density_max 0.339
_refine_diff_density_min -0.350
_refine_diff_density_rms 0.054
_refine_ls_abs_structure_details 'Flack H D (1983), Acta Cryst. A39, 876-881'
_refine_ls_abs_structure_Flack -0.03(10)
_refine_ls_extinction_method none
_refine_ls_goodness_of_fit_ref 1.072
_refine_ls_hydrogen_treatment mixed
_refine_ls_matrix_type full
_refine_ls_number_parameters 154
_refine_ls_number_reflns 2032
_refine_ls_number_restraints 0
_refine_ls_restrained_S_all 1.072
_refine_ls_R_factor_all 0.0481
_refine_ls_R_factor_gt 0.0453
_refine_ls_shift/su_max 0.000
_refine_ls_shift/su_mean 0.000
_refine_ls_structure_factor_coef Fsqd
_refine_ls_weighting_details 'calc w=1/[\s^2^(Fo^2^)+(0.0633P)^2^+0.2668P] where P=(Fo^2^+2Fc^2^)/3'
_refine_ls_weighting_scheme calc
_refine_ls_wR_factor_gt 0.1138
_refine_ls_wR_factor_ref 0.1160
_reflns_number_gt 1915
_reflns_number_total 2032
_reflns_threshold_expression >2sigma(I)
_cod_data_source_file b105416n.txt
_cod_data_source_block ova3t
_cod_depositor_comments
;
The following automatic conversions were performed:
'_atom_site_symetry_multiplicity' tag replaced with
'_atom_site_symmetry_multiplicity'.

Automatic conversion script
Id: cif_correct_tags 1440 2010-10-19 06:21:57Z saulius 

The following automatic conversions were performed:
'_symmetry_cell_setting' value 'Orthorhombic' changed to 'orthorhombic'
according to '/home/saulius/struct/CIF-dictionaries/cif_core.dic'
dictionary named 'cif_core.dic' version 2.4.1 from 2010-06-29.

Automatic conversion script
Id: cif_fix_enum 1527 2010-12-29 10:47:43Z saulius 
;
_cod_original_sg_symbol_H-M P2(1)2(1)2(1)
_cod_database_code 7204186

loop_
_symmetry_equiv_pos_as_xyz
'x, y, z'
'-x+1/2, -y, z+1/2'
'-x, y+1/2, -z+1/2'
'x+1/2, -y+1/2, -z'

loop_
_atom_site_label
_atom_site_type_symbol
_atom_site_fract_x
_atom_site_fract_y
_atom_site_fract_z
_atom_site_U_iso_or_equiv
_atom_site_adp_type
_atom_site_occupancy
_atom_site_symmetry_multiplicity
_atom_site_calc_flag
_atom_site_refinement_flags
_atom_site_disorder_assembly
_atom_site_disorder_group
S1 S 0.61808(9) 0.67180(8) 0.22464(3) 0.0335(2) Uani 1 1 d . . .
O1 O 0.4236(3) 0.6939(2) 0.23453(9) 0.0443(5) Uani 1 1 d . . .
C1 C 0.6523(3) 0.5100(3) 0.17141(11) 0.0294(6) Uani 1 1 d . . .
H1A H 0.7786 0.4884 0.1696 0.035 Uiso 1 1 calc R . .
H1B H 0.5970 0.4081 0.1856 0.035 Uiso 1 1 calc R . .
C2 C 0.5880(3) 0.5358(3) 0.11013(10) 0.0277(6) Uani 1 1 d . . .
C3 C 0.6114(4) 0.7168(3) 0.08599(10) 0.0292(6) Uani 1 1 d . . .
H3A H 0.7337 0.7275 0.0725 0.035 Uiso 1 1 calc R . .
C4 C 0.5764(4) 0.8606(3) 0.12779(11) 0.0327(6) Uani 1 1 d . . .
H4A H 0.4522 0.8591 0.1383 0.039 Uiso 1 1 calc R . .
H4B H 0.5996 0.9665 0.1086 0.039 Uiso 1 1 calc R . .
C5 C 0.6881(3) 0.8531(3) 0.18219(11) 0.0289(6) Uani 1 1 d . . .
H5A H 0.6572 0.9532 0.2045 0.035 Uiso 1 1 calc R . .
C6 C 0.6940(4) 0.4218(3) 0.06910(12) 0.0376(7) Uani 1 1 d . . .
H6A H 0.7051 0.3089 0.0844 0.045 Uiso 1 1 calc R . .
H6B H 0.8114 0.4672 0.0623 0.045 Uiso 1 1 calc R . .
C7 C 0.5821(4) 0.4221(4) 0.01324(12) 0.0424(7) Uani 1 1 d . . .
H7A H 0.6476 0.4708 -0.0183 0.051 Uiso 1 1 calc R . .
H7B H 0.5450 0.3092 0.0030 0.051 Uiso 1 1 calc R . .
C8 C 0.4230(4) 0.5322(3) 0.02972(11) 0.0339(6) Uani 1 1 d . . .
H8A H 0.3185 0.5161 0.0055 0.041 Uiso 1 1 calc R . .
C9 C 0.3930(3) 0.4881(3) 0.09346(10) 0.0300(6) Uani 1 1 d . . .
C10 C 0.4885(4) 0.7139(3) 0.03266(12) 0.0349(6) Uani 1 1 d . . .
H10A H 0.3902 0.7914 0.0373 0.042 Uiso 1 1 calc R . .
H10B H 0.5536 0.7437 -0.0016 0.042 Uiso 1 1 calc R . .
C11 C 0.8899(3) 0.8563(3) 0.17518(11) 0.0305(6) Uani 1 1 d . . .
H11A H 0.9263 0.7536 0.1552 0.037 Uiso 1 1 calc R . .
C12 C 0.9459(4) 1.0078(4) 0.13925(14) 0.0457(7) Uani 1 1 d . . .
H12A H 1.0724 1.0083 0.1352 0.069 Uiso 1 1 calc R . .
H12B H 0.9085 1.1095 0.1578 0.069 Uiso 1 1 calc R . .
H12C H 0.8919 1.0006 0.1022 0.069 Uiso 1 1 calc R . .
C13 C 0.9843(4) 0.8619(4) 0.23264(13) 0.0406(7) Uani 1 1 d . . .
H13A H 1.1101 0.8639 0.2266 0.061 Uiso 1 1 calc R . .
H13B H 0.9532 0.7641 0.2545 0.061 Uiso 1 1 calc R . .
H13C H 0.9491 0.9613 0.2530 0.061 Uiso 1 1 calc R . .
C14 C 0.2407(4) 0.5878(4) 0.12003(12) 0.0394(7) Uani 1 1 d . . .
H14A H 0.1299 0.5449 0.1061 0.059 Uiso 1 1 calc R . .
H14B H 0.2517 0.7043 0.1098 0.059 Uiso 1 1 calc R . .
H14C H 0.2448 0.5768 0.1608 0.059 Uiso 1 1 calc R . .
C15 C 0.3498(4) 0.3027(4) 0.10428(13) 0.0446(7) Uani 1 1 d . . .
H15A H 0.2293 0.2808 0.0935 0.067 Uiso 1 1 calc R . .
H15B H 0.3653 0.2778 0.1441 0.067 Uiso 1 1 calc R . .
H15C H 0.4276 0.2332 0.0821 0.067 Uiso 1 1 calc R . .

loop_
_atom_site_aniso_label
_atom_site_aniso_U_11
_atom_site_aniso_U_22
_atom_site_aniso_U_33
_atom_site_aniso_U_23
_atom_site_aniso_U_13
_atom_site_aniso_U_12
S1 0.0380(4) 0.0377(4) 0.0248(4) -0.0025(3) 0.0041(3) -0.0057(3)
O1 0.0394(11) 0.0522(11) 0.0411(11) -0.0073(9) 0.0138(9) -0.0067(9)
C1 0.0273(14) 0.0309(12) 0.0299(13) -0.0014(11) -0.0017(12) 0.0004(11)
C2 0.0250(13) 0.0312(12) 0.0268(13) -0.0010(11) 0.0000(11) 0.0036(11)
C3 0.0255(13) 0.0381(14) 0.0241(12) 0.0029(10) -0.0016(11) 0.0011(11)
C4 0.0319(14) 0.0285(13) 0.0378(15) 0.0034(11) -0.0011(12) 0.0011(11)
C5 0.0295(14) 0.0269(12) 0.0301(14) -0.0044(11) 0.0022(11) -0.0029(11)
C6 0.0345(16) 0.0418(15) 0.0365(16) -0.0082(13) -0.0048(13) 0.0050(13)
C7 0.0399(17) 0.0569(17) 0.0305(14) -0.0100(13) -0.0009(13) 0.0006(15)
C8 0.0295(14) 0.0452(14) 0.0270(13) -0.0013(12) -0.0065(11) 0.0017(12)
C9 0.0265(13) 0.0359(13) 0.0275(12) -0.0012(10) -0.0015(12) 0.0020(11)
C10 0.0303(13) 0.0450(15) 0.0294(14) 0.0062(12) -0.0033(12) 0.0013(12)
C11 0.0260(13) 0.0343(13) 0.0312(13) -0.0051(11) 0.0049(12) -0.0043(12)
C12 0.0415(16) 0.0594(18) 0.0363(15) 0.0033(15) -0.0011(14) -0.0160(14)
C13 0.0350(15) 0.0428(15) 0.0440(17) 0.0025(14) -0.0088(14) -0.0055(12)
C14 0.0240(14) 0.0548(17) 0.0394(16) -0.0052(14) 0.0038(13) -0.0054(13)
C15 0.0474(18) 0.0447(16) 0.0417(16) -0.0020(13) -0.0061(14) -0.0099(14)

loop_
_atom_type_symbol
_atom_type_description
_atom_type_scat_dispersion_real
_atom_type_scat_dispersion_imag
_atom_type_scat_source
C C 0.0033 0.0016 'International Tables Vol C Tables 4.2.6.8 and 6.1.1.4'
H H 0.0000 0.0000 'International Tables Vol C Tables 4.2.6.8 and 6.1.1.4'
O O 0.0106 0.0060 'International Tables Vol C Tables 4.2.6.8 and 6.1.1.4'
S S 0.1246 0.1234 'International Tables Vol C Tables 4.2.6.8 and 6.1.1.4'

loop_
_geom_angle_atom_site_label_1
_geom_angle_atom_site_label_2
_geom_angle_atom_site_label_3
_geom_angle
_geom_angle_site_symmetry_1
_geom_angle_site_symmetry_3
_geom_angle_publ_flag
O1 S1 C1 109.27(12) . . ?
O1 S1 C5 106.00(12) . . ?
C1 S1 C5 98.27(11) . . ?
C2 C1 S1 120.41(17) . . ?
C1 C2 C6 109.9(2) . . ?
C1 C2 C3 115.4(2) . . ?
C6 C2 C3 104.9(2) . . ?
C1 C2 C9 120.0(2) . . ?
C6 C2 C9 101.0(2) . . ?
C3 C2 C9 103.9(2) . . ?
C4 C3 C2 116.06(19) . . ?
C4 C3 C10 115.0(2) . . ?
C2 C3 C10 102.1(2) . . ?
C3 C4 C5 114.2(2) . . ?
C4 C5 C11 117.3(2) . . ?
C4 C5 S1 108.92(17) . . ?
C11 C5 S1 111.03(18) . . ?
C2 C6 C7 103.9(2) . . ?
C8 C7 C6 102.4(2) . . ?
C10 C8 C7 107.3(2) . . ?
C10 C8 C9 102.5(2) . . ?
C7 C8 C9 103.1(2) . . ?
C14 C9 C15 105.7(2) . . ?
C14 C9 C8 112.6(2) . . ?
C15 C9 C8 114.1(2) . . ?
C14 C9 C2 118.6(2) . . ?
C15 C9 C2 113.0(2) . . ?
C8 C9 C2 92.78(19) . . ?
C8 C10 C3 104.1(2) . . ?
C13 C11 C12 109.5(2) . . ?
C13 C11 C5 111.8(2) . . ?
C12 C11 C5 110.3(2) . . ?

loop_
_geom_bond_atom_site_label_1
_geom_bond_atom_site_label_2
_geom_bond_distance
_geom_bond_site_symmetry_2
_geom_bond_publ_flag
S1 O1 1.497(2) . ?
S1 C1 1.810(2) . ?
S1 C5 1.829(2) . ?
C1 C2 1.529(3) . ?
C2 C6 1.544(4) . ?
C2 C3 1.556(3) . ?
C2 C9 1.569(4) . ?
C3 C4 1.528(4) . ?
C3 C10 1.557(4) . ?
C4 C5 1.529(4) . ?
C5 C11 1.533(4) . ?
C6 C7 1.558(4) . ?
C7 C8 1.536(4) . ?
C8 C10 1.528(4) . ?
C8 C9 1.550(4) . ?
C9 C14 1.529(4) . ?
C9 C15 1.530(4) . ?
C11 C13 1.524(4) . ?
C11 C12 1.528(4) . ?

loop_
_geom_torsion_atom_site_label_1
_geom_torsion_atom_site_label_2
_geom_torsion_atom_site_label_3
_geom_torsion_atom_site_label_4
_geom_torsion
_geom_torsion_site_symmetry_1
_geom_torsion_site_symmetry_2
_geom_torsion_site_symmetry_3
_geom_torsion_site_symmetry_4
_geom_torsion_publ_flag
O1 S1 C1 C2 64.6(2) . . . . ?
C5 S1 C1 C2 -45.6(2) . . . . ?
S1 C1 C2 C6 157.12(19) . . . . ?
S1 C1 C2 C3 38.8(3) . . . . ?
S1 C1 C2 C9 -86.6(3) . . . . ?
C1 C2 C3 C4 -38.6(3) . . . . ?
C6 C2 C3 C4 -159.7(2) . . . . ?
C9 C2 C3 C4 94.8(3) . . . . ?
C1 C2 C3 C10 -164.4(2) . . . . ?
C6 C2 C3 C10 74.5(2) . . . . ?
C9 C2 C3 C10 -31.1(2) . . . . ?
C2 C3 C4 C5 56.2(3) . . . . ?
C10 C3 C4 C5 175.3(2) . . . . ?
C3 C4 C5 C11 59.2(3) . . . . ?
C3 C4 C5 S1 -68.0(2) . . . . ?
O1 S1 C5 C4 -56.2(2) . . . . ?
C1 S1 C5 C4 56.67(19) . . . . ?
O1 S1 C5 C11 173.21(17) . . . . ?
C1 S1 C5 C11 -73.92(19) . . . . ?
C1 C2 C6 C7 164.4(2) . . . . ?
C3 C2 C6 C7 -70.9(3) . . . . ?
C9 C2 C6 C7 36.8(3) . . . . ?
C2 C6 C7 C8 -1.5(3) . . . . ?
C6 C7 C8 C10 72.8(3) . . . . ?
C6 C7 C8 C9 -35.0(3) . . . . ?
C10 C8 C9 C14 67.3(3) . . . . ?
C7 C8 C9 C14 178.6(2) . . . . ?
C10 C8 C9 C15 -172.2(2) . . . . ?
C7 C8 C9 C15 -60.9(3) . . . . ?
C10 C8 C9 C2 -55.4(2) . . . . ?
C7 C8 C9 C2 55.9(2) . . . . ?
C1 C2 C9 C14 65.7(3) . . . . ?
C6 C2 C9 C14 -173.5(2) . . . . ?
C3 C2 C9 C14 -65.0(3) . . . . ?
C1 C2 C9 C15 -58.9(3) . . . . ?
C6 C2 C9 C15 61.9(3) . . . . ?
C3 C2 C9 C15 170.4(2) . . . . ?
C1 C2 C9 C8 -176.6(2) . . . . ?
C6 C2 C9 C8 -55.8(2) . . . . ?
C3 C2 C9 C8 52.7(2) . . . . ?
C7 C8 C10 C3 -69.2(3) . . . . ?
C9 C8 C10 C3 39.0(3) . . . . ?
C4 C3 C10 C8 -131.0(2) . . . . ?
C2 C3 C10 C8 -4.5(3) . . . . ?
C4 C5 C11 C13 175.6(2) . . . . ?
S1 C5 C11 C13 -58.3(2) . . . . ?
C4 C5 C11 C12 53.5(3) . . . . ?
S1 C5 C11 C12 179.57(18) . . . . ?

loop_
_cod_related_entry_id
_cod_related_entry_database
_cod_related_entry_code
1 ChemSpider 21189956
